data_7012366
loop_
_publ_author_name
'Brown, Michael D.'
'Levason, William'
'Murray, David C.'
'Popham, Michael C.'
'Reid, Gillian'
'Webster, Michael'

_publ_section_title
;
 Primary and secondary coordination of crown ethers to scandium(iii).
 Synthesis, properties and structures of the reaction products of
 ScCl3(thf)3, ScCl3&#x00B7;6H2O and Sc(NO3)3&#x00B7;5H2O with crown
 ethers
;
_journal_issue 5
_journal_name_full 'Dalton Transactions'
_journal_page_first 857
_journal_paper_doi 10.1039/b210458j
_journal_year 2003
_chemical_formula_moiety 'C16 H32 Na O8 1+, N O3 1-, 3(H2 O), H10 N4 O18 Sc2'
_chemical_formula_sum 'C16 H48 N5 Na O32 Sc2'
_chemical_formula_weight 935.50
_chemical_name_systematic
; 
di(mu-hydroxo)bis(bis(O,O'-nitrato)diaquascandium(III))
(bis(1,4,7,10-tetraoxacyclododecane)sodium) nitrate trihydrate 
;
_space_group_IT_number 2
_symmetry_cell_setting triclinic
_symmetry_Int_Tables_number 2
_symmetry_space_group_name_Hall '-P 1'
_symmetry_space_group_name_H-M 'P -1'
_atom_sites_solution_hydrogens geom
_atom_sites_solution_primary direct
_atom_sites_solution_secondary difmap
_audit_creation_method 'SHELXL-97 + template + hand edit'
_cell_angle_alpha 100.341(4)
_cell_angle_beta 98.989(4)
_cell_angle_gamma 93.665(7)
_cell_formula_units_Z 2
_cell_length_a 8.7342(10)
_cell_length_b 13.4735(15)
_cell_length_c 16.842(3)
_cell_measurement_reflns_used 13727
_cell_measurement_temperature 120(2)
_cell_measurement_theta_max 27.48
_cell_measurement_theta_min 2.91
_cell_volume 1917.2(5)
_computing_structure_refinement 'SHELXL-97 (Sheldrick, 1997)'
_computing_structure_solution 'SHELXS-97 (Sheldrick, 1997)'
_diffrn_ambient_temperature 120(2)
_diffrn_measured_fraction_theta_full 0.983
_diffrn_measured_fraction_theta_max 0.983
_diffrn_measurement_device_type 'Nonius Kappa ccd area detector'
_diffrn_measurement_method '\f and \w scans'
_diffrn_radiation_monochromator graphite
_diffrn_radiation_source 'Nonius rotating anode generator'
_diffrn_radiation_type MoK\a
_diffrn_radiation_wavelength 0.71073
_diffrn_reflns_av_R_equivalents 0.0583
_diffrn_reflns_av_sigmaI/netI 0.0623
_diffrn_reflns_limit_h_max 10
_diffrn_reflns_limit_h_min -10
_diffrn_reflns_limit_k_max 16
_diffrn_reflns_limit_k_min -16
_diffrn_reflns_limit_l_max 20
_diffrn_reflns_limit_l_min -20
_diffrn_reflns_number 26054
_diffrn_reflns_theta_full 25.00
_diffrn_reflns_theta_max 25.00
_diffrn_reflns_theta_min 2.92
_exptl_absorpt_coefficient_mu 0.479
_exptl_absorpt_correction_T_max 0.8954
_exptl_absorpt_correction_T_min 0.8798
_exptl_absorpt_correction_type multi-scan
_exptl_absorpt_process_details 'SORTAV, Blessing'
_exptl_crystal_colour colourless
_exptl_crystal_density_diffrn 1.621
_exptl_crystal_density_method 'not measured'
_exptl_crystal_description block
_exptl_crystal_F_000 976
_exptl_crystal_size_max 0.32
_exptl_crystal_size_mid 0.30
_exptl_crystal_size_min 0.26
_refine_diff_density_max 1.010
_refine_diff_density_min -0.559
_refine_diff_density_rms 0.079
_refine_ls_extinction_method none
_refine_ls_goodness_of_fit_ref 1.019
_refine_ls_hydrogen_treatment refU
_refine_ls_matrix_type full
_refine_ls_number_parameters 493
_refine_ls_number_reflns 6636
_refine_ls_number_restraints 3
_refine_ls_restrained_S_all 1.051
_refine_ls_R_factor_all 0.0896
_refine_ls_R_factor_gt 0.0505
_refine_ls_shift/su_max 0.001
_refine_ls_shift/su_mean 0.000
_refine_ls_structure_factor_coef Fsqd
_refine_ls_weighting_details 'w=1/[\s^2^(Fo^2^)+(0.0720P)^2^+1.0P] where P=(Fo^2^+2Fc^2^)/3'
_refine_ls_weighting_scheme calc
_refine_ls_wR_factor_gt 0.1258
_refine_ls_wR_factor_ref 0.1451
_reflns_number_gt 4294
_reflns_number_total 6636
_reflns_threshold_expression >2sigma(I)
_cod_data_source_file b210458j.txt
_cod_data_source_block scnc4
_cod_original_cell_volume 1917.2(4)
_cod_original_sg_symbol_H-M P-1
_cod_database_code 7012366

loop_
_symmetry_equiv_pos_as_xyz
'x, y, z'
'-x, -y, -z'

loop_
_atom_site_label
_atom_site_type_symbol
_atom_site_fract_x
_atom_site_fract_y
_atom_site_fract_z
_atom_site_U_iso_or_equiv
_atom_site_adp_type
_atom_site_occupancy
_atom_site_calc_flag
_atom_site_refinement_flags
_atom_site_disorder_assembly
_atom_site_disorder_group
Sc1 Sc 0.30208(7) 0.32531(5) 0.58926(4) 0.01951(19) Uani 1 d . . .
Sc2 Sc 0.20283(7) 0.17043(5) 0.40835(4) 0.01871(19) Uani 1 d . . .
Na1 Na 0.24798(14) 0.25187(9) 1.00056(8) 0.0188(3) Uani 1 d . . .
N1 N 0.5957(4) 0.3286(2) 0.6795(2) 0.0331(8) Uani 1 d . . .
N2 N 0.1832(4) 0.4727(2) 0.68902(19) 0.0288(7) Uani 1 d . . .
N3 N 0.3232(4) 0.0260(2) 0.30614(19) 0.0265(7) Uani 1 d . . .
N4 N -0.0884(3) 0.1698(2) 0.3160(2) 0.0299(8) Uani 1 d . . .
N5A N 0.2814(6) 0.6863(4) 0.5558(3) 0.0124(11) Uiso 0.50 d PD . .
N5B N 0.2108(7) 0.8113(5) 0.4427(4) 0.0368(16) Uiso 0.50 d PD . .
O1 O 0.5676(3) 0.38254(19) 0.62491(16) 0.0307(6) Uani 1 d . . .
O2 O 0.4805(3) 0.27404(19) 0.68969(16) 0.0299(6) Uani 1 d . . .
O3 O 0.7266(4) 0.3314(3) 0.7191(2) 0.0632(10) Uani 1 d . . .
O4 O 0.3250(3) 0.45331(19) 0.70203(15) 0.0292(6) Uani 1 d . . .
O5 O 0.0967(3) 0.4126(2) 0.63101(16) 0.0320(6) Uani 1 d . . .
O6 O 0.1354(3) 0.5447(2) 0.72905(17) 0.0427(7) Uani 1 d . . .
O7 O 0.1871(3) 0.21588(19) 0.64596(14) 0.0264(6) Uani 1 d . . .
O8 O 0.3305(3) 0.45250(19) 0.52995(15) 0.0307(6) Uani 1 d . . .
O9 O 0.3815(3) 0.21703(18) 0.50885(14) 0.0219(5) Uani 1 d . . .
O10 O 0.1226(2) 0.27653(18) 0.48960(14) 0.0214(5) Uani 1 d . . .
O11 O 0.1710(3) 0.04101(19) 0.46493(15) 0.0309(6) Uani 1 d . . .
O12 O 0.3219(3) 0.28087(18) 0.35395(14) 0.0247(6) Uani 1 d . . .
O13 O 0.4091(3) 0.0818(2) 0.36690(15) 0.0294(6) Uani 1 d . . .
O14 O 0.1827(3) 0.04749(18) 0.29303(15) 0.0258(6) Uani 1 d . . .
O15 O 0.3708(3) -0.0439(2) 0.26325(17) 0.0372(7) Uani 1 d . . .
O16 O -0.0620(3) 0.11388(18) 0.36949(16) 0.0277(6) Uani 1 d . . .
O17 O 0.0264(3) 0.22643(18) 0.30889(15) 0.0269(6) Uani 1 d . . .
O18 O -0.2171(3) 0.1671(2) 0.2745(2) 0.0571(10) Uani 1 d . . .
O19 O 0.3482(3) 0.13278(17) 1.08696(14) 0.0213(5) Uani 1 d . . .
O20 O 0.0289(3) 0.15073(17) 1.03627(14) 0.0213(5) Uani 1 d . . .
O21 O 0.0825(3) 0.36327(17) 1.07937(14) 0.0220(5) Uani 1 d . . .
O22 O 0.4016(3) 0.34548(17) 1.12795(14) 0.0226(6) Uani 1 d . . .
O23 O 0.5067(3) 0.24675(17) 0.95498(15) 0.0236(6) Uani 1 d . . .
O24 O 0.2468(3) 0.10393(17) 0.89199(14) 0.0228(6) Uani 1 d . . .
O25 O 0.0541(3) 0.26270(17) 0.88130(15) 0.0251(6) Uani 1 d . . .
O26 O 0.3148(3) 0.40438(17) 0.94538(14) 0.0222(5) Uani 1 d . . .
O27A O 0.3796(3) 0.6562(2) 0.59525(19) 0.0447(7) Uiso 0.50 d PD . .
O28A O 0.3058(5) 0.7693(3) 0.5365(3) 0.0170(10) Uiso 0.50 d P . .
O29A O 0.1524(6) 0.6386(4) 0.5389(3) 0.0370(13) Uiso 0.50 d P . .
O27B O 0.1193(4) 0.8353(2) 0.40174(19) 0.0466(8) Uiso 0.50 d PD . .
O28B O 0.1847(7) 0.7321(5) 0.4634(4) 0.0477(15) Uiso 0.50 d P . .
O29B O 0.3425(8) 0.8598(6) 0.4560(5) 0.071(2) Uiso 0.50 d PD . .
O30 O 0.1942(3) 0.4629(2) 0.37346(17) 0.0340(6) Uani 1 d . . .
O31 O 0.2994(3) 0.0298(2) 0.62053(17) 0.0332(7) Uani 1 d . . .
O32A O 0.3796(3) 0.6562(2) 0.59525(19) 0.0447(7) Uiso 0.50 d P . .
O32B O 0.1193(4) 0.8353(2) 0.40174(19) 0.0466(8) Uiso 0.50 d P . .
C1 C 0.2283(4) 0.0538(3) 1.0840(2) 0.0232(8) Uani 1 d . . .
H1A H 0.2627 0.0131 1.1258 0.0227(17) Uiso 1 calc R . .
H1B H 0.2118 0.0085 1.0296 0.0227(17) Uiso 1 calc R . .
C2 C 0.0764(4) 0.0949(3) 1.0991(2) 0.0212(8) Uani 1 d . . .
H2A H -0.0035 0.0385 1.0971 0.0227(17) Uiso 1 calc R . .
H2B H 0.0905 0.1396 1.1537 0.0227(17) Uiso 1 calc R . .
C3 C -0.0918(4) 0.2139(3) 1.0537(2) 0.0266(8) Uani 1 d . . .
H3A H -0.1700 0.1762 1.0764 0.0227(17) Uiso 1 calc R . .
H3B H -0.1444 0.2310 1.0021 0.0227(17) Uiso 1 calc R . .
C4 C -0.0297(4) 0.3105(3) 1.1137(2) 0.0255(8) Uani 1 d . . .
H4A H -0.1156 0.3529 1.1239 0.0227(17) Uiso 1 calc R . .
H4B H 0.0194 0.2946 1.1665 0.0227(17) Uiso 1 calc R . .
C5 C 0.1812(4) 0.4393(3) 1.1371(2) 0.0261(8) Uani 1 d . . .
H5A H 0.1192 0.4749 1.1758 0.0227(17) Uiso 1 calc R . .
H5B H 0.2235 0.4897 1.1080 0.0227(17) Uiso 1 calc R . .
C6 C 0.3154(4) 0.3970(3) 1.1849(2) 0.0238(8) Uani 1 d . . .
H6A H 0.3831 0.4526 1.2233 0.0227(17) Uiso 1 calc R . .
H6B H 0.2751 0.3495 1.2170 0.0227(17) Uiso 1 calc R . .
C7 C 0.5046(4) 0.2799(3) 1.1630(2) 0.0254(8) Uani 1 d . . .
H7A H 0.5559 0.3145 1.2186 0.0227(17) Uiso 1 calc R . .
H7B H 0.5867 0.2660 1.1292 0.0227(17) Uiso 1 calc R . .
C8 C 0.4191(4) 0.1811(3) 1.1682(2) 0.0224(8) Uani 1 d . . .
H8A H 0.4927 0.1372 1.1923 0.0227(17) Uiso 1 calc R . .
H8B H 0.3387 0.1937 1.2032 0.0227(17) Uiso 1 calc R . .
C9 C 0.5076(4) 0.1729(3) 0.8826(2) 0.0268(8) Uani 1 d . . .
H9A H 0.6147 0.1541 0.8798 0.0227(17) Uiso 1 calc R . .
H9B H 0.4692 0.2004 0.8332 0.0227(17) Uiso 1 calc R . .
C10 C 0.4020(4) 0.0811(3) 0.8868(2) 0.0268(8) Uani 1 d . . .
H10A H 0.4010 0.0284 0.8375 0.0227(17) Uiso 1 calc R . .
H10B H 0.4445 0.0532 0.9353 0.0227(17) Uiso 1 calc R . .
C11 C 0.1557(4) 0.1112(3) 0.8151(2) 0.0255(8) Uani 1 d . . .
H11A H 0.1240 0.0427 0.7816 0.0227(17) Uiso 1 calc R . .
H11B H 0.2179 0.1501 0.7846 0.0227(17) Uiso 1 calc R . .
C12 C 0.0143(4) 0.1638(3) 0.8316(2) 0.0264(8) Uani 1 d . . .
H12A H -0.0494 0.1696 0.7789 0.0227(17) Uiso 1 calc R . .
H12B H -0.0495 0.1224 0.8596 0.0227(17) Uiso 1 calc R . .
C13 C 0.0955(4) 0.3376(3) 0.8361(2) 0.0250(8) Uani 1 d . . .
H13A H 0.0011 0.3566 0.8036 0.0227(17) Uiso 1 calc R . .
H13B H 0.1656 0.3110 0.7981 0.0227(17) Uiso 1 calc R . .
C14 C 0.1767(4) 0.4286(3) 0.8975(2) 0.0258(8) Uani 1 d . . .
H14A H 0.2045 0.4827 0.8682 0.0227(17) Uiso 1 calc R . .
H14B H 0.1046 0.4547 0.9344 0.0227(17) Uiso 1 calc R . .
C15 C 0.4446(4) 0.3993(3) 0.9031(2) 0.0252(8) Uani 1 d . . .
H15A H 0.4873 0.4683 0.9007 0.0227(17) Uiso 1 calc R . .
H15B H 0.4121 0.3608 0.8464 0.0227(17) Uiso 1 calc R . .
C16 C 0.5662(4) 0.3466(3) 0.9498(2) 0.0280(9) Uani 1 d . . .
H16A H 0.6582 0.3421 0.9221 0.0227(17) Uiso 1 calc R . .
H16B H 0.6002 0.3871 1.0057 0.0227(17) Uiso 1 calc R . .
H7X H 0.2296 0.1537 0.6449 0.023 Uiso 1 d . . .
H7Y H 0.0982 0.1958 0.6265 0.023 Uiso 1 d . . .
H8X H 0.2613 0.4584 0.4816 0.023 Uiso 1 d . . .
H8Y H 0.3522 0.5208 0.5626 0.023 Uiso 1 d . . .
H9X H 0.4700 0.1937 0.5020 0.023 Uiso 1 d . . .
H10X H 0.0311 0.3006 0.4995 0.023 Uiso 1 d . . .
H11X H 0.1518 -0.0276 0.4395 0.023 Uiso 1 d . . .
H11Y H 0.2320 0.0384 0.5153 0.023 Uiso 1 d . . .
H12X H 0.2802 0.3386 0.3575 0.023 Uiso 1 d . . .
H12Y H 0.4155 0.3009 0.3760 0.023 Uiso 1 d . . .
H30X H 0.2560 0.5204 0.3691 0.023 Uiso 1 d . . .
H30Y H 0.0849 0.4602 0.3537 0.023 Uiso 1 d . . .
H31X H 0.2450 -0.0212 0.6383 0.023 Uiso 1 d . . .
H31Y H 0.3984 0.0292 0.6345 0.023 Uiso 1 d . . .

loop_
_atom_site_aniso_label
_atom_site_aniso_U_11
_atom_site_aniso_U_22
_atom_site_aniso_U_33
_atom_site_aniso_U_23
_atom_site_aniso_U_13
_atom_site_aniso_U_12
Sc1 0.0167(3) 0.0262(4) 0.0147(4) 0.0036(3) 0.0005(3) 0.0019(3)
Sc2 0.0157(3) 0.0251(4) 0.0147(4) 0.0037(3) 0.0009(3) 0.0016(3)
Na1 0.0229(7) 0.0182(6) 0.0157(7) 0.0040(5) 0.0032(5) 0.0038(5)
N1 0.0274(19) 0.0302(17) 0.036(2) 0.0041(16) -0.0091(16) 0.0031(15)
N2 0.0316(19) 0.0359(18) 0.0210(18) 0.0095(15) 0.0040(15) 0.0092(16)
N3 0.0260(17) 0.0308(17) 0.0246(19) 0.0103(15) 0.0033(15) 0.0066(15)
N4 0.0209(18) 0.0293(17) 0.034(2) 0.0031(15) -0.0099(15) 0.0042(15)
O1 0.0240(13) 0.0326(14) 0.0317(16) 0.0051(12) -0.0043(11) -0.0013(11)
O2 0.0296(15) 0.0294(14) 0.0275(15) 0.0064(11) -0.0046(12) 0.0006(12)
O3 0.0330(17) 0.061(2) 0.080(3) 0.0168(19) -0.0381(17) -0.0068(15)
O4 0.0291(14) 0.0344(14) 0.0201(14) -0.0005(11) -0.0029(11) 0.0070(12)
O5 0.0234(14) 0.0483(16) 0.0233(15) 0.0024(13) 0.0030(12) 0.0090(13)
O6 0.0537(18) 0.0413(16) 0.0357(18) 0.0012(14) 0.0157(14) 0.0229(15)
O7 0.0247(13) 0.0361(14) 0.0186(14) 0.0085(11) 0.0023(11) -0.0004(11)
O8 0.0298(14) 0.0361(15) 0.0253(15) 0.0102(12) -0.0008(11) -0.0017(12)
O9 0.0148(12) 0.0330(13) 0.0173(13) 0.0043(10) 0.0011(10) 0.0046(10)
O10 0.0149(11) 0.0332(13) 0.0155(13) 0.0031(10) 0.0017(10) 0.0035(10)
O11 0.0311(14) 0.0358(14) 0.0255(15) 0.0137(12) -0.0026(12) -0.0030(12)
O12 0.0222(13) 0.0328(13) 0.0190(14) 0.0066(11) 0.0025(10) -0.0007(11)
O13 0.0224(13) 0.0426(15) 0.0203(14) 0.0015(12) -0.0006(11) 0.0037(12)
O14 0.0220(13) 0.0294(13) 0.0243(15) 0.0018(11) 0.0000(11) 0.0077(11)
O15 0.0426(16) 0.0377(15) 0.0331(17) 0.0024(13) 0.0124(13) 0.0168(14)
O16 0.0208(13) 0.0308(14) 0.0304(15) 0.0092(12) -0.0021(11) 0.0013(11)
O17 0.0259(14) 0.0267(13) 0.0244(15) 0.0036(11) -0.0043(11) -0.0002(12)
O18 0.0303(17) 0.059(2) 0.074(2) 0.0275(18) -0.0292(16) -0.0037(15)
O19 0.0222(13) 0.0215(12) 0.0184(13) 0.0011(10) 0.0011(10) 0.0012(10)
O20 0.0220(12) 0.0194(11) 0.0235(14) 0.0052(10) 0.0036(10) 0.0065(10)
O21 0.0258(13) 0.0190(12) 0.0221(14) 0.0046(10) 0.0066(11) 0.0015(10)
O22 0.0253(13) 0.0215(12) 0.0212(14) 0.0035(10) 0.0040(10) 0.0055(10)
O23 0.0303(14) 0.0174(12) 0.0244(14) 0.0028(10) 0.0085(11) 0.0056(11)
O24 0.0304(14) 0.0218(12) 0.0173(13) 0.0045(10) 0.0052(11) 0.0048(11)
O25 0.0308(14) 0.0203(12) 0.0242(14) 0.0041(10) 0.0047(11) 0.0026(11)
O26 0.0238(13) 0.0215(12) 0.0215(14) 0.0037(10) 0.0039(10) 0.0047(10)
O30 0.0233(14) 0.0445(16) 0.0374(17) 0.0171(13) 0.0038(12) 0.0044(12)
O31 0.0182(13) 0.0483(16) 0.0380(17) 0.0224(13) 0.0027(12) 0.0044(12)
C1 0.028(2) 0.0171(17) 0.024(2) 0.0047(15) 0.0016(16) 0.0029(15)
C2 0.0244(18) 0.0209(17) 0.019(2) 0.0064(15) 0.0034(15) 0.0014(15)
C3 0.0190(18) 0.0259(19) 0.035(2) 0.0057(16) 0.0034(16) 0.0050(16)
C4 0.032(2) 0.0223(18) 0.025(2) 0.0056(15) 0.0114(17) 0.0069(16)
C5 0.034(2) 0.0204(18) 0.024(2) 0.0026(15) 0.0092(17) 0.0037(16)
C6 0.033(2) 0.0210(17) 0.0163(19) -0.0008(14) 0.0034(16) 0.0046(16)
C7 0.0206(18) 0.0259(19) 0.027(2) 0.0020(16) 0.0005(16) 0.0015(16)
C8 0.0279(19) 0.0236(18) 0.0147(19) 0.0043(15) -0.0018(15) 0.0071(15)
C9 0.032(2) 0.0248(18) 0.025(2) 0.0012(16) 0.0108(17) 0.0095(16)
C10 0.034(2) 0.0223(18) 0.026(2) 0.0042(16) 0.0079(17) 0.0104(17)
C11 0.039(2) 0.0189(17) 0.0147(19) 0.0004(14) -0.0016(16) -0.0012(16)
C12 0.030(2) 0.0210(18) 0.023(2) 0.0008(15) -0.0032(16) -0.0044(16)
C13 0.031(2) 0.0226(18) 0.022(2) 0.0086(15) -0.0014(16) 0.0046(16)
C14 0.029(2) 0.0202(18) 0.029(2) 0.0092(16) 0.0007(17) 0.0059(16)
C15 0.032(2) 0.0202(18) 0.026(2) 0.0053(15) 0.0105(17) 0.0028(16)
C16 0.026(2) 0.0204(18) 0.037(2) 0.0037(16) 0.0055(17) -0.0020(16)

loop_
_atom_type_symbol
_atom_type_description
_atom_type_scat_dispersion_real
_atom_type_scat_dispersion_imag
_atom_type_scat_source
C C 0.0033 0.0016 'International Tables Vol C Tables 4.2.6.8 and 6.1.1.4'
N N 0.0061 0.0033 'International Tables Vol C Tables 4.2.6.8 and 6.1.1.4'
O O 0.0106 0.0060 'International Tables Vol C Tables 4.2.6.8 and 6.1.1.4'
Na Na 0.0362 0.0249 'International Tables Vol C Tables 4.2.6.8 and 6.1.1.4'
Sc Sc 0.2519 0.3716 'International Tables Vol C Tables 4.2.6.8 and 6.1.1.4'
H H 0.0000 0.0000 'International Tables Vol C Tables 4.2.6.8 and 6.1.1.4'

loop_
_geom_angle_atom_site_label_1
_geom_angle_atom_site_label_2
_geom_angle_atom_site_label_3
_geom_angle
_geom_angle_site_symmetry_1
_geom_angle_site_symmetry_3
_geom_angle_publ_flag
O9 Sc1 O10 72.52(9) . . ?
O9 Sc1 O8 99.33(10) . . ?
O10 Sc1 O8 82.82(10) . . ?
O9 Sc1 O7 93.78(10) . . ?
O10 Sc1 O7 85.07(9) . . ?
O8 Sc1 O7 158.56(10) . . ?
O9 Sc1 O4 155.20(9) . . ?
O10 Sc1 O4 131.71(9) . . ?
O8 Sc1 O4 81.39(10) . . ?
O7 Sc1 O4 93.74(10) . . ?
O9 Sc1 O5 149.77(10) . . ?
O10 Sc1 O5 77.69(9) . . ?
O8 Sc1 O5 81.63(10) . . ?
O7 Sc1 O5 78.54(9) . . ?
O4 Sc1 O5 55.02(9) . . ?
O9 Sc1 O2 85.25(9) . . ?
O10 Sc1 O2 145.16(9) . . ?
O8 Sc1 O2 128.05(10) . . ?
O7 Sc1 O2 69.65(9) . . ?
O4 Sc1 O2 75.32(9) . . ?
O5 Sc1 O2 118.11(10) . . ?
O9 Sc1 O1 82.52(9) . . ?
O10 Sc1 O1 143.12(9) . . ?
O8 Sc1 O1 74.80(9) . . ?
O7 Sc1 O1 124.03(9) . . ?
O4 Sc1 O1 73.71(9) . . ?
O5 Sc1 O1 126.06(10) . . ?
O2 Sc1 O1 54.38(9) . . ?
O9 Sc1 N2 176.47(9) . . ?
O10 Sc1 N2 104.29(9) . . ?
O8 Sc1 N2 78.60(10) . . ?
O7 Sc1 N2 87.38(9) . . ?
O4 Sc1 N2 27.71(9) . . ?
O5 Sc1 N2 27.42(9) . . ?
O2 Sc1 N2 98.27(9) . . ?
O1 Sc1 N2 99.60(10) . . ?
O9 Sc1 N1 83.07(9) . . ?
O10 Sc1 N1 155.59(10) . . ?
O8 Sc1 N1 101.69(10) . . ?
O7 Sc1 N1 96.65(10) . . ?
O4 Sc1 N1 72.60(9) . . ?
O5 Sc1 N1 126.59(10) . . ?
O2 Sc1 N1 26.99(9) . . ?
O1 Sc1 N1 27.39(9) . . ?
N2 Sc1 N1 100.11(10) . . ?
O9 Sc1 Sc2 36.86(6) . . ?
O10 Sc1 Sc2 35.66(6) . . ?
O8 Sc1 Sc2 90.59(7) . . ?
O7 Sc1 Sc2 89.81(7) . . ?
O4 Sc1 Sc2 166.51(7) . . ?
O5 Sc1 Sc2 113.26(7) . . ?
O2 Sc1 Sc2 118.06(7) . . ?
O1 Sc1 Sc2 114.75(7) . . ?
N2 Sc1 Sc2 139.90(7) . . ?
N1 Sc1 Sc2 119.93(7) . . ?
O10 Sc2 O9 72.61(9) . . ?
O10 Sc2 O11 99.18(10) . . ?
O9 Sc2 O11 83.20(10) . . ?
O10 Sc2 O12 94.37(9) . . ?
O9 Sc2 O12 84.75(9) . . ?
O11 Sc2 O12 158.26(10) . . ?
O10 Sc2 O14 155.28(9) . . ?
O9 Sc2 O14 131.78(9) . . ?
O11 Sc2 O14 82.38(10) . . ?
O12 Sc2 O14 92.36(9) . . ?
O10 Sc2 O16 82.87(9) . . ?
O9 Sc2 O16 143.89(9) . . ?
O11 Sc2 O16 74.85(9) . . ?
O12 Sc2 O16 123.98(9) . . ?
O14 Sc2 O16 73.68(9) . . ?
O10 Sc2 O13 149.83(9) . . ?
O9 Sc2 O13 77.51(9) . . ?
O11 Sc2 O13 81.11(10) . . ?
O12 Sc2 O13 78.66(9) . . ?
O14 Sc2 O13 54.89(9) . . ?
O16 Sc2 O13 125.45(9) . . ?
O10 Sc2 O17 84.83(9) . . ?
O9 Sc2 O17 144.50(9) . . ?
O11 Sc2 O17 128.20(9) . . ?
O12 Sc2 O17 69.72(9) . . ?
O14 Sc2 O17 75.27(8) . . ?
O16 Sc2 O17 54.28(9) . . ?
O13 Sc2 O17 118.88(9) . . ?
O10 Sc2 N3 176.76(9) . . ?
O9 Sc2 N3 104.36(9) . . ?
O11 Sc2 N3 79.18(10) . . ?
O12 Sc2 N3 86.40(9) . . ?
O14 Sc2 N3 27.59(9) . . ?
O16 Sc2 N3 99.31(9) . . ?
O13 Sc2 N3 27.38(9) . . ?
O17 Sc2 N3 98.38(9) . . ?
O10 Sc2 N4 83.37(9) . . ?
O9 Sc2 N4 155.97(9) . . ?
O11 Sc2 N4 101.77(10) . . ?
O12 Sc2 N4 96.59(10) . . ?
O14 Sc2 N4 72.23(9) . . ?
O16 Sc2 N4 27.39(9) . . ?
O13 Sc2 N4 126.36(9) . . ?
O17 Sc2 N4 26.89(9) . . ?
N3 Sc2 N4 99.67(9) . . ?
O10 Sc2 Sc1 36.77(6) . . ?
O9 Sc2 Sc1 35.85(6) . . ?
O11 Sc2 Sc1 91.94(7) . . ?
O12 Sc2 Sc1 88.79(7) . . ?
O14 Sc2 Sc1 167.38(6) . . ?
O16 Sc2 Sc1 115.80(7) . . ?
O13 Sc2 Sc1 113.21(7) . . ?
O17 Sc2 Sc1 116.77(6) . . ?
N3 Sc2 Sc1 140.21(7) . . ?
N4 Sc2 Sc1 120.12(7) . . ?
O22 Na1 O25 145.19(9) . . ?
O22 Na1 O24 142.31(9) . . ?
O25 Na1 O24 70.25(8) . . ?
O22 Na1 O19 70.20(8) . . ?
O25 Na1 O19 142.31(9) . . ?
O24 Na1 O19 81.57(8) . . ?
O22 Na1 O26 84.51(9) . . ?
O25 Na1 O26 69.75(8) . . ?
O24 Na1 O26 107.47(9) . . ?
O19 Na1 O26 145.08(9) . . ?
O22 Na1 O20 107.51(9) . . ?
O25 Na1 O20 82.89(9) . . ?
O24 Na1 O20 84.21(9) . . ?
O19 Na1 O20 69.50(8) . . ?
O26 Na1 O20 143.51(9) . . ?
O22 Na1 O23 83.13(9) . . ?
O25 Na1 O23 107.32(9) . . ?
O24 Na1 O23 69.42(8) . . ?
O19 Na1 O23 84.46(8) . . ?
O26 Na1 O23 68.51(8) . . ?
O20 Na1 O23 145.46(9) . . ?
O22 Na1 O21 69.64(8) . . ?
O25 Na1 O21 84.57(9) . . ?
O24 Na1 O21 145.12(9) . . ?
O19 Na1 O21 107.31(9) . . ?
O26 Na1 O21 84.72(8) . . ?
O20 Na1 O21 68.63(8) . . ?
O23 Na1 O21 143.55(9) . . ?
O3 N1 O2 123.3(3) . . ?
O3 N1 O1 121.2(3) . . ?
O2 N1 O1 115.5(3) . . ?
O3 N1 Sc1 179.0(3) . . ?
O2 N1 Sc1 57.69(16) . . ?
O1 N1 Sc1 57.79(16) . . ?
O6 N2 O5 122.4(3) . . ?
O6 N2 O4 122.4(3) . . ?
O5 N2 O4 115.2(3) . . ?
O6 N2 Sc1 173.8(3) . . ?
O5 N2 Sc1 58.63(16) . . ?
O4 N2 Sc1 56.93(16) . . ?
O15 N3 O13 122.4(3) . . ?
O15 N3 O14 122.4(3) . . ?
O13 N3 O14 115.3(3) . . ?
O15 N3 Sc2 174.9(2) . . ?
O13 N3 Sc2 59.11(16) . . ?
O14 N3 Sc2 56.41(16) . . ?
O18 N4 O17 122.7(3) . . ?
O18 N4 O16 121.7(3) . . ?
O17 N4 O16 115.5(3) . . ?
O18 N4 Sc2 178.5(3) . . ?
O17 N4 Sc2 58.05(15) . . ?
O16 N4 Sc2 57.50(15) . . ?
O27A N5A O29A 118.9(5) . . ?
O27A N5A O28A 118.7(5) . . ?
O29A N5A O28A 122.1(5) . . ?
O27B N5B O28B 117.0(7) . . ?
O27B N5B O29B 118.0(7) . . ?
O28B N5B O29B 124.2(7) . . ?
N1 O1 Sc1 94.8(2) . . ?
N1 O2 Sc1 95.3(2) . . ?
N2 O4 Sc1 95.4(2) . . ?
N2 O5 Sc1 93.94(19) . . ?
Sc1 O7 H7X 116.5 . . ?
Sc1 O7 H7Y 117.3 . . ?
H7X O7 H7Y 99.5 . . ?
Sc1 O8 H8X 121.3 . . ?
Sc1 O8 H8Y 119.8 . . ?
H8X O8 H8Y 105.7 . . ?
Sc1 O9 Sc2 107.29(10) . . ?
Sc1 O9 H9X 137.5 . . ?
Sc2 O9 H9X 114.3 . . ?
Sc2 O10 Sc1 107.57(10) . . ?
Sc2 O10 H10X 139.5 . . ?
Sc1 O10 H10X 111.9 . . ?
Sc2 O11 H11X 128.0 . . ?
Sc2 O11 H11Y 120.0 . . ?
H11X O11 H11Y 102.7 . . ?
Sc2 O12 H12X 113.4 . . ?
Sc2 O12 H12Y 116.3 . . ?
H12X O12 H12Y 101.0 . . ?
N3 O13 Sc2 93.51(18) . . ?
N3 O14 Sc2 96.00(19) . . ?
N4 O16 Sc2 95.11(19) . . ?
N4 O17 Sc2 95.06(19) . . ?
C8 O19 C1 113.8(3) . . ?
C8 O19 Na1 113.63(18) . . ?
C1 O19 Na1 109.50(18) . . ?
C3 O20 C2 113.3(3) . . ?
C3 O20 Na1 109.89(19) . . ?
C2 O20 Na1 113.67(19) . . ?
C5 O21 C4 113.9(3) . . ?
C5 O21 Na1 108.55(19) . . ?
C4 O21 Na1 114.69(18) . . ?
C6 O22 C7 112.8(3) . . ?
C6 O22 Na1 115.5(2) . . ?
C7 O22 Na1 109.14(19) . . ?
C9 O23 C16 113.5(3) . . ?
C9 O23 Na1 113.9(2) . . ?
C16 O23 Na1 110.15(19) . . ?
C10 O24 C11 113.9(3) . . ?
C10 O24 Na1 109.9(2) . . ?
C11 O24 Na1 113.84(19) . . ?
C13 O25 C12 113.2(3) . . ?
C13 O25 Na1 114.8(2) . . ?
C12 O25 Na1 109.09(19) . . ?
C15 O26 C14 113.1(3) . . ?
C15 O26 Na1 115.41(18) . . ?
C14 O26 Na1 108.26(19) . . ?
N5A O28A O28B 86.9(4) . . ?
N5B O28B O28A 87.6(5) . . ?
H30X O30 H30Y 117.0 . . ?
H31X O31 H31Y 111.3 . . ?
O19 C1 C2 112.3(3) . . ?
O19 C1 H1A 109.1 . . ?
C2 C1 H1A 109.1 . . ?
O19 C1 H1B 109.1 . . ?
C2 C1 H1B 109.1 . . ?
H1A C1 H1B 107.9 . . ?
O20 C2 C1 107.4(3) . . ?
O20 C2 H2A 110.2 . . ?
C1 C2 H2A 110.2 . . ?
O20 C2 H2B 110.2 . . ?
C1 C2 H2B 110.2 . . ?
H2A C2 H2B 108.5 . . ?
O20 C3 C4 112.0(3) . . ?
O20 C3 H3A 109.2 . . ?
C4 C3 H3A 109.2 . . ?
O20 C3 H3B 109.2 . . ?
C4 C3 H3B 109.2 . . ?
H3A C3 H3B 107.9 . . ?
O21 C4 C3 108.0(3) . . ?
O21 C4 H4A 110.1 . . ?
C3 C4 H4A 110.1 . . ?
O21 C4 H4B 110.1 . . ?
C3 C4 H4B 110.1 . . ?
H4A C4 H4B 108.4 . . ?
O21 C5 C6 112.7(3) . . ?
O21 C5 H5A 109.1 . . ?
C6 C5 H5A 109.1 . . ?
O21 C5 H5B 109.1 . . ?
C6 C5 H5B 109.1 . . ?
H5A C5 H5B 107.8 . . ?
O22 C6 C5 108.0(3) . . ?
O22 C6 H6A 110.1 . . ?
C5 C6 H6A 110.1 . . ?
O22 C6 H6B 110.1 . . ?
C5 C6 H6B 110.1 . . ?
H6A C6 H6B 108.4 . . ?
O22 C7 C8 111.8(3) . . ?
O22 C7 H7A 109.3 . . ?
C8 C7 H7A 109.3 . . ?
O22 C7 H7B 109.3 . . ?
C8 C7 H7B 109.3 . . ?
H7A C7 H7B 107.9 . . ?
O19 C8 C7 107.8(3) . . ?
O19 C8 H8A 110.2 . . ?
C7 C8 H8A 110.2 . . ?
O19 C8 H8B 110.2 . . ?
C7 C8 H8B 110.2 . . ?
H8A C8 H8B 108.5 . . ?
O23 C9 C10 107.3(3) . . ?
O23 C9 H9A 110.3 . . ?
C10 C9 H9A 110.3 . . ?
O23 C9 H9B 110.3 . . ?
C10 C9 H9B 110.3 . . ?
H9A C9 H9B 108.5 . . ?
O24 C10 C9 112.7(3) . . ?
O24 C10 H10A 109.0 . . ?
C9 C10 H10A 109.0 . . ?
O24 C10 H10B 109.0 . . ?
C9 C10 H10B 109.0 . . ?
H10A C10 H10B 107.8 . . ?
O24 C11 C12 108.4(3) . . ?
O24 C11 H11A 110.0 . . ?
C12 C11 H11A 110.0 . . ?
O24 C11 H11B 110.0 . . ?
C12 C11 H11B 110.0 . . ?
H11A C11 H11B 108.4 . . ?
O25 C12 C11 112.2(3) . . ?
O25 C12 H12A 109.2 . . ?
C11 C12 H12A 109.2 . . ?
O25 C12 H12B 109.2 . . ?
C11 C12 H12B 109.2 . . ?
H12A C12 H12B 107.9 . . ?
O25 C13 C14 107.2(3) . . ?
O25 C13 H13A 110.3 . . ?
C14 C13 H13A 110.3 . . ?
O25 C13 H13B 110.3 . . ?
C14 C13 H13B 110.3 . . ?
H13A C13 H13B 108.5 . . ?
O26 C14 C13 112.0(3) . . ?
O26 C14 H14A 109.2 . . ?
C13 C14 H14A 109.2 . . ?
O26 C14 H14B 109.2 . . ?
C13 C14 H14B 109.2 . . ?
H14A C14 H14B 107.9 . . ?
O26 C15 C16 107.4(3) . . ?
O26 C15 H15A 110.2 . . ?
C16 C15 H15A 110.2 . . ?
O26 C15 H15B 110.2 . . ?
C16 C15 H15B 110.2 . . ?
H15A C15 H15B 108.5 . . ?
O23 C16 C15 111.4(3) . . ?
O23 C16 H16A 109.4 . . ?
C15 C16 H16A 109.4 . . ?
O23 C16 H16B 109.4 . . ?
C15 C16 H16B 109.4 . . ?
H16A C16 H16B 108.0 . . ?

loop_
_geom_bond_atom_site_label_1
_geom_bond_atom_site_label_2
_geom_bond_distance
_geom_bond_site_symmetry_2
_geom_bond_publ_flag
Sc1 O9 2.039(2) . ?
Sc1 O10 2.087(2) . ?
Sc1 O8 2.153(3) . ?
Sc1 O7 2.170(2) . ?
Sc1 O4 2.298(3) . ?
Sc1 O5 2.337(2) . ?
Sc1 O2 2.345(2) . ?
Sc1 O1 2.346(3) . ?
Sc1 N2 2.731(3) . ?
Sc1 N1 2.763(3) . ?
Sc1 Sc2 3.3242(10) . ?
Sc2 O10 2.033(2) . ?
Sc2 O9 2.089(2) . ?
Sc2 O11 2.155(3) . ?
Sc2 O12 2.174(2) . ?
Sc2 O14 2.291(2) . ?
Sc2 O16 2.341(2) . ?
Sc2 O13 2.352(2) . ?
Sc2 O17 2.355(2) . ?
Sc2 N3 2.735(3) . ?
Sc2 N4 2.765(3) . ?
Na1 O22 2.431(3) . ?
Na1 O25 2.449(3) . ?
Na1 O24 2.449(3) . ?
Na1 O19 2.465(3) . ?
Na1 O26 2.475(3) . ?
Na1 O20 2.490(3) . ?
Na1 O23 2.499(3) . ?
Na1 O21 2.503(3) . ?
N1 O3 1.225(4) . ?
N1 O2 1.260(4) . ?
N1 O1 1.276(4) . ?
N2 O6 1.214(4) . ?
N2 O5 1.261(4) . ?
N2 O4 1.275(4) . ?
N3 O15 1.217(4) . ?
N3 O13 1.260(4) . ?
N3 O14 1.274(4) . ?
N4 O18 1.223(4) . ?
N4 O17 1.255(4) . ?
N4 O16 1.277(4) . ?
N5A O27A 1.143(5) . ?
N5A O29A 1.226(7) . ?
N5A O28A 1.234(7) . ?
N5B O27B 1.076(6) . ?
N5B O28B 1.200(8) . ?
N5B O29B 1.254(7) . ?
O7 H7X 0.9362 . ?
O7 H7Y 0.8034 . ?
O8 H8X 0.9542 . ?
O8 H8Y 0.9740 . ?
O9 H9X 0.8693 . ?
O10 H10X 0.9095 . ?
O11 H11X 0.9390 . ?
O11 H11Y 0.9364 . ?
O12 H12X 0.8761 . ?
O12 H12Y 0.8485 . ?
O19 C8 1.430(4) . ?
O19 C1 1.432(4) . ?
O20 C3 1.430(4) . ?
O20 C2 1.431(4) . ?
O21 C5 1.416(4) . ?
O21 C4 1.427(4) . ?
O22 C6 1.422(4) . ?
O22 C7 1.436(4) . ?
O23 C9 1.431(4) . ?
O23 C16 1.434(4) . ?
O24 C10 1.421(4) . ?
O24 C11 1.432(4) . ?
O25 C13 1.429(4) . ?
O25 C12 1.430(4) . ?
O26 C15 1.429(4) . ?
O26 C14 1.432(4) . ?
O28A O28B 1.480(8) . ?
O30 H30X 0.9367 . ?
O30 H30Y 0.9565 . ?
O31 H31X 0.9291 . ?
O31 H31Y 0.8609 . ?
C1 C2 1.510(5) . ?
C1 H1A 0.9900 . ?
C1 H1B 0.9900 . ?
C2 H2A 0.9900 . ?
C2 H2B 0.9900 . ?
C3 C4 1.508(5) . ?
C3 H3A 0.9900 . ?
C3 H3B 0.9900 . ?
C4 H4A 0.9900 . ?
C4 H4B 0.9900 . ?
C5 C6 1.518(5) . ?
C5 H5A 0.9900 . ?
C5 H5B 0.9900 . ?
C6 H6A 0.9900 . ?
C6 H6B 0.9900 . ?
C7 C8 1.508(5) . ?
C7 H7A 0.9900 . ?
C7 H7B 0.9900 . ?
C8 H8A 0.9900 . ?
C8 H8B 0.9900 . ?
C9 C10 1.514(5) . ?
C9 H9A 0.9900 . ?
C9 H9B 0.9900 . ?
C10 H10A 0.9900 . ?
C10 H10B 0.9900 . ?
C11 C12 1.502(5) . ?
C11 H11A 0.9900 . ?
C11 H11B 0.9900 . ?
C12 H12A 0.9900 . ?
C12 H12B 0.9900 . ?
C13 C14 1.510(5) . ?
C13 H13A 0.9900 . ?
C13 H13B 0.9900 . ?
C14 H14A 0.9900 . ?
C14 H14B 0.9900 . ?
C15 C16 1.513(5) . ?
C15 H15A 0.9900 . ?
C15 H15B 0.9900 . ?
C16 H16A 0.9900 . ?
C16 H16B 0.9900 . ?

loop_
_geom_hbond_atom_site_label_D
_geom_hbond_atom_site_label_H
_geom_hbond_atom_site_label_A
_geom_hbond_distance_DH
_geom_hbond_distance_HA
_geom_hbond_distance_DA
_geom_hbond_angle_DHA
_geom_hbond_site_symmetry_A
O7 H7X O31 0.94 1.81 2.737(4) 168.3 .
O7 H7Y O27B 0.80 1.89 2.679(4) 169.2 2_566
O8 H8X O30 0.95 1.84 2.749(4) 158.9 .
O8 H8Y O27A 0.97 1.80 2.746(4) 164.0 .
O8 H8Y N5A 0.97 2.37 3.168(5) 138.8 .
O8 H8Y O29A 0.97 2.47 3.027(6) 116.3 .
O9 H9X O29B 0.87 1.92 2.707(8) 150.4 2_666
O9 H9X O28A 0.87 2.21 2.952(5) 142.9 2_666
O10 H10X O29A 0.91 1.92 2.738(6) 148.4 2_566
O10 H10X O28B 0.91 2.12 2.916(7) 145.4 2_566
O11 H11X O27B 0.94 1.83 2.766(4) 173.4 1_545
O11 H11X N5B 0.94 2.27 3.099(7) 146.7 1_545
O11 H11X O29B 0.94 2.34 2.939(8) 121.1 1_545
O11 H11Y O31 0.94 1.80 2.719(4) 164.7 .
O12 H12X O30 0.88 1.87 2.746(3) 175.8 .
O12 H12Y O27A 0.85 1.81 2.647(4) 169.9 2_666
O30 H30X O1 0.94 1.93 2.842(4) 162.7 2_666
O30 H30Y O6 0.96 2.18 3.102(4) 161.0 2_566
O30 H30Y O5 0.96 2.42 3.132(3) 131.4 2_566
O31 H31X O16 0.93 1.94 2.791(3) 151.8 2_556
O31 H31Y O13 0.86 2.32 3.036(3) 140.8 2_656
O31 H31Y O15 0.86 2.41 3.194(4) 151.5 2_656

loop_
_geom_torsion_atom_site_label_1
_geom_torsion_atom_site_label_2
_geom_torsion_atom_site_label_3
_geom_torsion_atom_site_label_4
_geom_torsion
_geom_torsion_site_symmetry_1
_geom_torsion_site_symmetry_2
_geom_torsion_site_symmetry_3
_geom_torsion_site_symmetry_4
_geom_torsion_publ_flag
O9 Sc1 Sc2 O10 178.36(16) . . . . ?
O8 Sc1 Sc2 O10 -76.77(13) . . . . ?
O7 Sc1 Sc2 O10 81.79(13) . . . . ?
O4 Sc1 Sc2 O10 -23.6(3) . . . . ?
O5 Sc1 Sc2 O10 4.37(13) . . . . ?
O2 Sc1 Sc2 O10 148.48(14) . . . . ?
O1 Sc1 Sc2 O10 -150.27(14) . . . . ?
N2 Sc1 Sc2 O10 -3.91(15) . . . . ?
N1 Sc1 Sc2 O10 179.36(14) . . . . ?
O10 Sc1 Sc2 O9 -178.36(16) . . . . ?
O8 Sc1 Sc2 O9 104.87(13) . . . . ?
O7 Sc1 Sc2 O9 -96.56(13) . . . . ?
O4 Sc1 Sc2 O9 158.1(3) . . . . ?
O5 Sc1 Sc2 O9 -173.99(14) . . . . ?
O2 Sc1 Sc2 O9 -29.88(14) . . . . ?
O1 Sc1 Sc2 O9 31.37(13) . . . . ?
N2 Sc1 Sc2 O9 177.73(15) . . . . ?
N1 Sc1 Sc2 O9 1.00(14) . . . . ?
O9 Sc1 Sc2 O11 75.58(13) . . . . ?
O10 Sc1 Sc2 O11 -102.78(13) . . . . ?
O8 Sc1 Sc2 O11 -179.55(9) . . . . ?
O7 Sc1 Sc2 O11 -20.99(10) . . . . ?
O4 Sc1 Sc2 O11 -126.4(3) . . . . ?
O5 Sc1 Sc2 O11 -98.41(10) . . . . ?
O2 Sc1 Sc2 O11 45.70(11) . . . . ?
O1 Sc1 Sc2 O11 106.94(10) . . . . ?
N2 Sc1 Sc2 O11 -106.69(13) . . . . ?
N1 Sc1 Sc2 O11 76.58(11) . . . . ?
O9 Sc1 Sc2 O12 -82.69(13) . . . . ?
O10 Sc1 Sc2 O12 98.95(13) . . . . ?
O8 Sc1 Sc2 O12 22.18(9) . . . . ?
O7 Sc1 Sc2 O12 -179.25(9) . . . . ?
O4 Sc1 Sc2 O12 75.4(3) . . . . ?
O5 Sc1 Sc2 O12 103.32(10) . . . . ?
O2 Sc1 Sc2 O12 -112.57(10) . . . . ?
O1 Sc1 Sc2 O12 -51.32(10) . . . . ?
N2 Sc1 Sc2 O12 95.04(13) . . . . ?
N1 Sc1 Sc2 O12 -81.69(11) . . . . ?
O9 Sc1 Sc2 O14 12.7(3) . . . . ?
O10 Sc1 Sc2 O14 -165.6(3) . . . . ?
O8 Sc1 Sc2 O14 117.6(3) . . . . ?
O7 Sc1 Sc2 O14 -83.8(3) . . . . ?
O4 Sc1 Sc2 O14 170.8(4) . . . . ?
O5 Sc1 Sc2 O14 -161.3(3) . . . . ?
O2 Sc1 Sc2 O14 -17.2(3) . . . . ?
O1 Sc1 Sc2 O14 44.1(3) . . . . ?
N2 Sc1 Sc2 O14 -169.5(3) . . . . ?
N1 Sc1 Sc2 O14 13.7(3) . . . . ?
O9 Sc1 Sc2 O16 149.67(13) . . . . ?
O10 Sc1 Sc2 O16 -28.69(13) . . . . ?
O8 Sc1 Sc2 O16 -105.46(10) . . . . ?
O7 Sc1 Sc2 O16 53.10(10) . . . . ?
O4 Sc1 Sc2 O16 -52.3(3) . . . . ?
O5 Sc1 Sc2 O16 -24.32(11) . . . . ?
O2 Sc1 Sc2 O16 119.79(10) . . . . ?
O1 Sc1 Sc2 O16 -178.96(10) . . . . ?
N2 Sc1 Sc2 O16 -32.60(13) . . . . ?
N1 Sc1 Sc2 O16 150.67(11) . . . . ?
O9 Sc1 Sc2 O13 -5.58(13) . . . . ?
O10 Sc1 Sc2 O13 176.06(13) . . . . ?
O8 Sc1 Sc2 O13 99.29(10) . . . . ?
O7 Sc1 Sc2 O13 -102.14(10) . . . . ?
O4 Sc1 Sc2 O13 152.5(3) . . . . ?
O5 Sc1 Sc2 O13 -179.57(10) . . . . ?
O2 Sc1 Sc2 O13 -35.46(11) . . . . ?
O1 Sc1 Sc2 O13 25.79(11) . . . . ?
N2 Sc1 Sc2 O13 172.15(13) . . . . ?
N1 Sc1 Sc2 O13 -4.58(12) . . . . ?
O9 Sc1 Sc2 O17 -149.18(14) . . . . ?
O10 Sc1 Sc2 O17 32.46(13) . . . . ?
O8 Sc1 Sc2 O17 -44.31(10) . . . . ?
O7 Sc1 Sc2 O17 114.25(10) . . . . ?
O4 Sc1 Sc2 O17 8.9(3) . . . . ?
O5 Sc1 Sc2 O17 36.83(11) . . . . ?
O2 Sc1 Sc2 O17 -179.06(10) . . . . ?
O1 Sc1 Sc2 O17 -117.81(10) . . . . ?
N2 Sc1 Sc2 O17 28.55(13) . . . . ?
N1 Sc1 Sc2 O17 -148.18(11) . . . . ?
O9 Sc1 Sc2 N3 0.23(15) . . . . ?
O10 Sc1 Sc2 N3 -178.13(15) . . . . ?
O8 Sc1 Sc2 N3 105.10(12) . . . . ?
O7 Sc1 Sc2 N3 -96.34(12) . . . . ?
O4 Sc1 Sc2 N3 158.3(3) . . . . ?
O5 Sc1 Sc2 N3 -173.76(13) . . . . ?
O2 Sc1 Sc2 N3 -29.65(13) . . . . ?
O1 Sc1 Sc2 N3 31.59(13) . . . . ?
N2 Sc1 Sc2 N3 177.96(14) . . . . ?
N1 Sc1 Sc2 N3 1.23(14) . . . . ?
O9 Sc1 Sc2 N4 -179.61(14) . . . . ?
O10 Sc1 Sc2 N4 2.03(14) . . . . ?
O8 Sc1 Sc2 N4 -74.74(11) . . . . ?
O7 Sc1 Sc2 N4 83.82(11) . . . . ?
O4 Sc1 Sc2 N4 -21.6(3) . . . . ?
O5 Sc1 Sc2 N4 6.40(12) . . . . ?
O2 Sc1 Sc2 N4 150.51(12) . . . . ?
O1 Sc1 Sc2 N4 -148.25(11) . . . . ?
N2 Sc1 Sc2 N4 -1.88(14) . . . . ?
N1 Sc1 Sc2 N4 -178.61(12) . . . . ?
O9 Sc1 N1 O3 99(18) . . . . ?
O10 Sc1 N1 O3 99(17) . . . . ?
O8 Sc1 N1 O3 1(18) . . . . ?
O7 Sc1 N1 O3 -168(18) . . . . ?
O4 Sc1 N1 O3 -76(18) . . . . ?
O5 Sc1 N1 O3 -87(18) . . . . ?
O2 Sc1 N1 O3 -168(18) . . . . ?
O1 Sc1 N1 O3 12(17) . . . . ?
N2 Sc1 N1 O3 -80(18) . . . . ?
Sc2 Sc1 N1 O3 98(18) . . . . ?
O9 Sc1 N1 O2 -93.1(2) . . . . ?
O10 Sc1 N1 O2 -92.8(3) . . . . ?
O8 Sc1 N1 O2 168.7(2) . . . . ?
O7 Sc1 N1 O2 -0.1(2) . . . . ?
O4 Sc1 N1 O2 91.7(2) . . . . ?
O5 Sc1 N1 O2 80.5(2) . . . . ?
O1 Sc1 N1 O2 179.8(3) . . . . ?
N2 Sc1 N1 O2 88.4(2) . . . . ?
Sc2 Sc1 N1 O2 -93.7(2) . . . . ?
O9 Sc1 N1 O1 87.1(2) . . . . ?
O10 Sc1 N1 O1 87.4(3) . . . . ?
O8 Sc1 N1 O1 -11.1(2) . . . . ?
O7 Sc1 N1 O1 -179.9(2) . . . . ?
O4 Sc1 N1 O1 -88.0(2) . . . . ?
O5 Sc1 N1 O1 -99.3(2) . . . . ?
O2 Sc1 N1 O1 -179.8(3) . . . . ?
N2 Sc1 N1 O1 -91.4(2) . . . . ?
Sc2 Sc1 N1 O1 86.5(2) . . . . ?
O9 Sc1 N2 O6 -62(3) . . . . ?
O10 Sc1 N2 O6 -87(2) . . . . ?
O8 Sc1 N2 O6 -7(2) . . . . ?
O7 Sc1 N2 O6 -171(2) . . . . ?
O4 Sc1 N2 O6 86(2) . . . . ?
O5 Sc1 N2 O6 -101(2) . . . . ?
O2 Sc1 N2 O6 120(2) . . . . ?
O1 Sc1 N2 O6 65(2) . . . . ?
N1 Sc1 N2 O6 93(2) . . . . ?
Sc2 Sc1 N2 O6 -84(2) . . . . ?
O9 Sc1 N2 O5 39.4(17) . . . . ?
O10 Sc1 N2 O5 14.3(2) . . . . ?
O8 Sc1 N2 O5 93.8(2) . . . . ?
O7 Sc1 N2 O5 -69.9(2) . . . . ?
O4 Sc1 N2 O5 -173.0(3) . . . . ?
O2 Sc1 N2 O5 -138.9(2) . . . . ?
O1 Sc1 N2 O5 166.0(2) . . . . ?
N1 Sc1 N2 O5 -166.2(2) . . . . ?
Sc2 Sc1 N2 O5 16.7(2) . . . . ?
O9 Sc1 N2 O4 -147.6(15) . . . . ?
O10 Sc1 N2 O4 -172.62(19) . . . . ?
O8 Sc1 N2 O4 -93.2(2) . . . . ?
O7 Sc1 N2 O4 103.1(2) . . . . ?
O5 Sc1 N2 O4 173.0(3) . . . . ?
O2 Sc1 N2 O4 34.1(2) . . . . ?
O1 Sc1 N2 O4 -21.0(2) . . . . ?
N1 Sc1 N2 O4 6.9(2) . . . . ?
Sc2 Sc1 N2 O4 -170.27(16) . . . . ?
O10 Sc2 N3 O15 76(3) . . . . ?
O9 Sc2 N3 O15 97(3) . . . . ?
O11 Sc2 N3 O15 17(3) . . . . ?
O12 Sc2 N3 O15 -180(100) . . . . ?
O14 Sc2 N3 O15 -78(3) . . . . ?
O16 Sc2 N3 O15 -56(3) . . . . ?
O13 Sc2 N3 O15 108(3) . . . . ?
O17 Sc2 N3 O15 -111(3) . . . . ?
N4 Sc2 N3 O15 -84(3) . . . . ?
Sc1 Sc2 N3 O15 97(3) . . . . ?
O10 Sc2 N3 O13 -31.9(17) . . . . ?
O9 Sc2 N3 O13 -11.5(2) . . . . ?
O11 Sc2 N3 O13 -91.5(2) . . . . ?
O12 Sc2 N3 O13 72.11(19) . . . . ?
O14 Sc2 N3 O13 174.2(3) . . . . ?
O16 Sc2 N3 O13 -164.03(19) . . . . ?
O17 Sc2 N3 O13 140.99(19) . . . . ?
N4 Sc2 N3 O13 168.19(19) . . . . ?
Sc1 Sc2 N3 O13 -11.7(2) . . . . ?
O10 Sc2 N3 O14 153.9(16) . . . . ?
O9 Sc2 N3 O14 174.28(19) . . . . ?
O11 Sc2 N3 O14 94.26(19) . . . . ?
O12 Sc2 N3 O14 -102.08(19) . . . . ?
O16 Sc2 N3 O14 21.8(2) . . . . ?
O13 Sc2 N3 O14 -174.2(3) . . . . ?
O17 Sc2 N3 O14 -33.2(2) . . . . ?
N4 Sc2 N3 O14 -6.0(2) . . . . ?
Sc1 Sc2 N3 O14 174.14(15) . . . . ?
O10 Sc2 N4 O18 -146(11) . . . . ?
O9 Sc2 N4 O18 -148(11) . . . . ?
O11 Sc2 N4 O18 -48(11) . . . . ?
O12 Sc2 N4 O18 120(11) . . . . ?
O14 Sc2 N4 O18 30(11) . . . . ?
O16 Sc2 N4 O18 -59(11) . . . . ?
O13 Sc2 N4 O18 39(11) . . . . ?
O17 Sc2 N4 O18 122(11) . . . . ?
N3 Sc2 N4 O18 33(11) . . . . ?
Sc1 Sc2 N4 O18 -148(11) . . . . ?
O10 Sc2 N4 O17 91.6(2) . . . . ?
O9 Sc2 N4 O17 89.9(3) . . . . ?
O11 Sc2 N4 O17 -170.32(19) . . . . ?
O12 Sc2 N4 O17 -2.0(2) . . . . ?
O14 Sc2 N4 O17 -92.4(2) . . . . ?
O16 Sc2 N4 O17 178.9(3) . . . . ?
O13 Sc2 N4 O17 -82.8(2) . . . . ?
N3 Sc2 N4 O17 -89.48(19) . . . . ?
Sc1 Sc2 N4 O17 90.42(19) . . . . ?
O10 Sc2 N4 O16 -87.3(2) . . . . ?
O9 Sc2 N4 O16 -89.1(3) . . . . ?
O11 Sc2 N4 O16 10.8(2) . . . . ?
O12 Sc2 N4 O16 179.06(19) . . . . ?
O14 Sc2 N4 O16 88.7(2) . . . . ?
O13 Sc2 N4 O16 98.3(2) . . . . ?
O17 Sc2 N4 O16 -178.9(3) . . . . ?
N3 Sc2 N4 O16 91.6(2) . . . . ?
Sc1 Sc2 N4 O16 -88.51(19) . . . . ?
O3 N1 O1 Sc1 -179.8(3) . . . . ?
O2 N1 O1 Sc1 -0.2(3) . . . . ?
O9 Sc1 O1 N1 -89.4(2) . . . . ?
O10 Sc1 O1 N1 -136.5(2) . . . . ?
O8 Sc1 O1 N1 168.8(2) . . . . ?
O7 Sc1 O1 N1 0.1(2) . . . . ?
O4 Sc1 O1 N1 83.5(2) . . . . ?
O5 Sc1 O1 N1 101.4(2) . . . . ?
O2 Sc1 O1 N1 0.13(18) . . . . ?
N2 Sc1 O1 N1 93.5(2) . . . . ?
Sc2 Sc1 O1 N1 -107.74(19) . . . . ?
O3 N1 O2 Sc1 179.8(4) . . . . ?
O1 N1 O2 Sc1 0.2(3) . . . . ?
O9 Sc1 O2 N1 84.1(2) . . . . ?
O10 Sc1 O2 N1 133.7(2) . . . . ?
O8 Sc1 O2 N1 -14.1(2) . . . . ?
O7 Sc1 O2 N1 179.9(2) . . . . ?
O4 Sc1 O2 N1 -80.4(2) . . . . ?
O5 Sc1 O2 N1 -116.1(2) . . . . ?
O1 Sc1 O2 N1 -0.13(19) . . . . ?
N2 Sc1 O2 N1 -96.1(2) . . . . ?
Sc2 Sc1 O2 N1 101.51(19) . . . . ?
O6 N2 O4 Sc1 -172.6(3) . . . . ?
O5 N2 O4 Sc1 6.6(3) . . . . ?
O9 Sc1 O4 N2 175.5(2) . . . . ?
O10 Sc1 O4 N2 9.6(2) . . . . ?
O8 Sc1 O4 N2 81.9(2) . . . . ?
O7 Sc1 O4 N2 -77.1(2) . . . . ?
O5 Sc1 O4 N2 -3.91(18) . . . . ?
O2 Sc1 O4 N2 -145.0(2) . . . . ?
O1 Sc1 O4 N2 158.5(2) . . . . ?
N1 Sc1 O4 N2 -172.9(2) . . . . ?
Sc2 Sc1 O4 N2 27.8(4) . . . . ?
O6 N2 O5 Sc1 172.7(3) . . . . ?
O4 N2 O5 Sc1 -6.5(3) . . . . ?
O9 Sc1 O5 N2 -175.6(2) . . . . ?
O10 Sc1 O5 N2 -165.8(2) . . . . ?
O8 Sc1 O5 N2 -81.4(2) . . . . ?
O7 Sc1 O5 N2 106.8(2) . . . . ?
O4 Sc1 O5 N2 3.95(18) . . . . ?
O2 Sc1 O5 N2 47.5(2) . . . . ?
O1 Sc1 O5 N2 -17.1(2) . . . . ?
N1 Sc1 O5 N2 17.0(2) . . . . ?
Sc2 Sc1 O5 N2 -168.38(17) . . . . ?
O10 Sc1 O9 Sc2 1.00(10) . . . . ?
O8 Sc1 O9 Sc2 -78.36(12) . . . . ?
O7 Sc1 O9 Sc2 84.62(11) . . . . ?
O4 Sc1 O9 Sc2 -168.00(18) . . . . ?
O5 Sc1 O9 Sc2 11.0(2) . . . . ?
O2 Sc1 O9 Sc2 153.82(12) . . . . ?
O1 Sc1 O9 Sc2 -151.52(12) . . . . ?
N2 Sc1 O9 Sc2 -24.5(16) . . . . ?
N1 Sc1 O9 Sc2 -179.13(12) . . . . ?
O10 Sc2 O9 Sc1 -1.03(10) . . . . ?
O11 Sc2 O9 Sc1 -102.90(12) . . . . ?
O12 Sc2 O9 Sc1 95.23(11) . . . . ?
O14 Sc2 O9 Sc1 -176.30(10) . . . . ?
O16 Sc2 O9 Sc1 -50.5(2) . . . . ?
O13 Sc2 O9 Sc1 174.75(12) . . . . ?
O17 Sc2 O9 Sc1 52.0(2) . . . . ?
N3 Sc2 O9 Sc1 -179.85(10) . . . . ?
N4 Sc2 O9 Sc1 0.8(3) . . . . ?
O9 Sc2 O10 Sc1 1.01(10) . . . . ?
O11 Sc2 O10 Sc1 80.86(12) . . . . ?
O12 Sc2 O10 Sc1 -82.09(11) . . . . ?
O14 Sc2 O10 Sc1 172.55(18) . . . . ?
O16 Sc2 O10 Sc1 154.18(12) . . . . ?
O13 Sc2 O10 Sc1 -7.2(2) . . . . ?
O17 Sc2 O10 Sc1 -151.24(11) . . . . ?
N3 Sc2 O10 Sc1 21.7(17) . . . . ?
N4 Sc2 O10 Sc1 -178.23(12) . . . . ?
O9 Sc1 O10 Sc2 -1.03(10) . . . . ?
O8 Sc1 O10 Sc2 101.15(12) . . . . ?
O7 Sc1 O10 Sc2 -96.57(11) . . . . ?
O4 Sc1 O10 Sc2 172.82(10) . . . . ?
O5 Sc1 O10 Sc2 -175.89(13) . . . . ?
O2 Sc1 O10 Sc2 -53.9(2) . . . . ?
O1 Sc1 O10 Sc2 48.6(2) . . . . ?
N2 Sc1 O10 Sc2 177.40(10) . . . . ?
N1 Sc1 O10 Sc2 -1.3(3) . . . . ?
O15 N3 O13 Sc2 -174.3(3) . . . . ?
O14 N3 O13 Sc2 5.3(3) . . . . ?
O10 Sc2 O13 N3 176.6(2) . . . . ?
O9 Sc2 O13 N3 168.6(2) . . . . ?
O11 Sc2 O13 N3 83.6(2) . . . . ?
O12 Sc2 O13 N3 -104.4(2) . . . . ?
O14 Sc2 O13 N3 -3.28(17) . . . . ?
O16 Sc2 O13 N3 19.5(2) . . . . ?
O17 Sc2 O13 N3 -45.3(2) . . . . ?
N4 Sc2 O13 N3 -14.5(2) . . . . ?
Sc1 Sc2 O13 N3 171.91(17) . . . . ?
O15 N3 O14 Sc2 174.1(3) . . . . ?
O13 N3 O14 Sc2 -5.5(3) . . . . ?
O10 Sc2 O14 N3 -176.6(2) . . . . ?
O9 Sc2 O14 N3 -7.4(2) . . . . ?
O11 Sc2 O14 N3 -81.20(19) . . . . ?
O12 Sc2 O14 N3 77.62(19) . . . . ?
O16 Sc2 O14 N3 -157.6(2) . . . . ?
O13 Sc2 O14 N3 3.26(17) . . . . ?
O17 Sc2 O14 N3 145.9(2) . . . . ?
N4 Sc2 O14 N3 173.8(2) . . . . ?
Sc1 Sc2 O14 N3 -17.4(4) . . . . ?
O18 N4 O16 Sc2 178.5(3) . . . . ?
O17 N4 O16 Sc2 -1.0(3) . . . . ?
O10 Sc2 O16 N4 89.3(2) . . . . ?
O9 Sc2 O16 N4 136.3(2) . . . . ?
O11 Sc2 O16 N4 -169.1(2) . . . . ?
O12 Sc2 O16 N4 -1.1(2) . . . . ?
O14 Sc2 O16 N4 -82.8(2) . . . . ?
O13 Sc2 O16 N4 -102.0(2) . . . . ?
O17 Sc2 O16 N4 0.60(18) . . . . ?
N3 Sc2 O16 N4 -93.1(2) . . . . ?
Sc1 Sc2 O16 N4 106.18(19) . . . . ?
O18 N4 O17 Sc2 -178.5(3) . . . . ?
O16 N4 O17 Sc2 1.0(3) . . . . ?
O10 Sc2 O17 N4 -85.5(2) . . . . ?
O9 Sc2 O17 N4 -135.5(2) . . . . ?
O11 Sc2 O17 N4 12.1(2) . . . . ?
O12 Sc2 O17 N4 177.9(2) . . . . ?
O14 Sc2 O17 N4 79.67(19) . . . . ?
O16 Sc2 O17 N4 -0.61(18) . . . . ?
O13 Sc2 O17 N4 114.2(2) . . . . ?
N3 Sc2 O17 N4 94.9(2) . . . . ?
Sc1 Sc2 O17 N4 -104.35(18) . . . . ?
O22 Na1 O19 C8 9.3(2) . . . . ?
O25 Na1 O19 C8 -154.7(2) . . . . ?
O24 Na1 O19 C8 163.9(2) . . . . ?
O26 Na1 O19 C8 55.4(3) . . . . ?
O20 Na1 O19 C8 -109.1(2) . . . . ?
O23 Na1 O19 C8 94.0(2) . . . . ?
O21 Na1 O19 C8 -50.7(2) . . . . ?
O22 Na1 O19 C1 137.8(2) . . . . ?
O25 Na1 O19 C1 -26.2(3) . . . . ?
O24 Na1 O19 C1 -67.5(2) . . . . ?
O26 Na1 O19 C1 -176.05(19) . . . . ?
O20 Na1 O19 C1 19.42(19) . . . . ?
O23 Na1 O19 C1 -137.5(2) . . . . ?
O21 Na1 O19 C1 77.8(2) . . . . ?
O22 Na1 O20 C3 79.8(2) . . . . ?
O25 Na1 O20 C3 -66.1(2) . . . . ?
O24 Na1 O20 C3 -136.9(2) . . . . ?
O19 Na1 O20 C3 140.0(2) . . . . ?
O26 Na1 O20 C3 -25.2(3) . . . . ?
O23 Na1 O20 C3 -176.5(2) . . . . ?
O21 Na1 O20 C3 20.8(2) . . . . ?
O22 Na1 O20 C2 -48.4(2) . . . . ?
O25 Na1 O20 C2 165.7(2) . . . . ?
O24 Na1 O20 C2 95.0(2) . . . . ?
O19 Na1 O20 C2 11.81(19) . . . . ?
O26 Na1 O20 C2 -153.3(2) . . . . ?
O23 Na1 O20 C2 55.3(3) . . . . ?
O21 Na1 O20 C2 -107.4(2) . . . . ?
O22 Na1 O21 C5 19.2(2) . . . . ?
O25 Na1 O21 C5 -136.9(2) . . . . ?
O24 Na1 O21 C5 179.9(2) . . . . ?
O19 Na1 O21 C5 79.6(2) . . . . ?
O26 Na1 O21 C5 -66.8(2) . . . . ?
O20 Na1 O21 C5 138.6(2) . . . . ?
O23 Na1 O21 C5 -24.9(3) . . . . ?
O22 Na1 O21 C4 -109.5(2) . . . . ?
O25 Na1 O21 C4 94.3(2) . . . . ?
O24 Na1 O21 C4 51.2(3) . . . . ?
O19 Na1 O21 C4 -49.1(2) . . . . ?
O26 Na1 O21 C4 164.4(2) . . . . ?
O20 Na1 O21 C4 9.9(2) . . . . ?
O23 Na1 O21 C4 -153.7(2) . . . . ?
O25 Na1 O22 C6 55.9(3) . . . . ?
O24 Na1 O22 C6 -150.8(2) . . . . ?
O19 Na1 O22 C6 -107.0(2) . . . . ?
O26 Na1 O22 C6 97.5(2) . . . . ?
O20 Na1 O22 C6 -47.2(2) . . . . ?
O23 Na1 O22 C6 166.5(2) . . . . ?
O21 Na1 O22 C6 11.1(2) . . . . ?
O25 Na1 O22 C7 -175.7(2) . . . . ?
O24 Na1 O22 C7 -22.4(3) . . . . ?
O19 Na1 O22 C7 21.4(2) . . . . ?
O26 Na1 O22 C7 -134.1(2) . . . . ?
O20 Na1 O22 C7 81.2(2) . . . . ?
O23 Na1 O22 C7 -65.1(2) . . . . ?
O21 Na1 O22 C7 139.5(2) . . . . ?
O22 Na1 O23 C9 163.9(2) . . . . ?
O25 Na1 O23 C9 -50.2(2) . . . . ?
O24 Na1 O23 C9 10.1(2) . . . . ?
O19 Na1 O23 C9 93.2(2) . . . . ?
O26 Na1 O23 C9 -109.4(2) . . . . ?
O20 Na1 O23 C9 52.8(3) . . . . ?
O21 Na1 O23 C9 -155.0(2) . . . . ?
O22 Na1 O23 C16 -67.3(2) . . . . ?
O25 Na1 O23 C16 78.7(2) . . . . ?
O24 Na1 O23 C16 139.0(2) . . . . ?
O19 Na1 O23 C16 -138.0(2) . . . . ?
O26 Na1 O23 C16 19.5(2) . . . . ?
O20 Na1 O23 C16 -178.4(2) . . . . ?
O21 Na1 O23 C16 -26.1(3) . . . . ?
O22 Na1 O24 C10 -25.4(3) . . . . ?
O25 Na1 O24 C10 138.8(2) . . . . ?
O19 Na1 O24 C10 -66.6(2) . . . . ?
O26 Na1 O24 C10 78.7(2) . . . . ?
O20 Na1 O24 C10 -136.7(2) . . . . ?
O23 Na1 O24 C10 20.6(2) . . . . ?
O21 Na1 O24 C10 -174.9(2) . . . . ?
O22 Na1 O24 C11 -154.6(2) . . . . ?
O25 Na1 O24 C11 9.6(2) . . . . ?
O19 Na1 O24 C11 164.2(2) . . . . ?
O26 Na1 O24 C11 -50.5(2) . . . . ?
O20 Na1 O24 C11 94.1(2) . . . . ?
O23 Na1 O24 C11 -108.6(2) . . . . ?
O21 Na1 O24 C11 55.9(3) . . . . ?
O22 Na1 O25 C13 55.3(3) . . . . ?
O24 Na1 O25 C13 -107.8(2) . . . . ?
O19 Na1 O25 C13 -151.7(2) . . . . ?
O26 Na1 O25 C13 10.4(2) . . . . ?
O20 Na1 O25 C13 165.9(2) . . . . ?
O23 Na1 O25 C13 -48.0(2) . . . . ?
O21 Na1 O25 C13 96.8(2) . . . . ?
O22 Na1 O25 C12 -176.5(2) . . . . ?
O24 Na1 O25 C12 20.5(2) . . . . ?
O19 Na1 O25 C12 -23.5(3) . . . . ?
O26 Na1 O25 C12 138.6(2) . . . . ?
O20 Na1 O25 C12 -65.9(2) . . . . ?
O23 Na1 O25 C12 80.2(2) . . . . ?
O21 Na1 O25 C12 -135.0(2) . . . . ?
O22 Na1 O26 C15 96.7(2) . . . . ?
O25 Na1 O26 C15 -107.2(2) . . . . ?
O24 Na1 O26 C15 -46.7(2) . . . . ?
O19 Na1 O26 C15 53.8(3) . . . . ?
O20 Na1 O26 C15 -151.1(2) . . . . ?
O23 Na1 O26 C15 11.9(2) . . . . ?
O21 Na1 O26 C15 166.7(2) . . . . ?
O22 Na1 O26 C14 -135.4(2) . . . . ?
O25 Na1 O26 C14 20.8(2) . . . . ?
O24 Na1 O26 C14 81.2(2) . . . . ?
O19 Na1 O26 C14 -178.3(2) . . . . ?
O20 Na1 O26 C14 -23.1(3) . . . . ?
O23 Na1 O26 C14 139.9(2) . . . . ?
O21 Na1 O26 C14 -65.4(2) . . . . ?
O27A N5A O28A O28B 153.2(5) . . . . ?
O29A N5A O28A O28B -32.0(6) . . . . ?
O27B N5B O28B O28A -156.6(7) . . . . ?
O29B N5B O28B O28A 33.9(9) . . . . ?
N5A O28A O28B N5B -178.0(6) . . . . ?
C8 O19 C1 C2 79.2(3) . . . . ?
Na1 O19 C1 C2 -49.2(3) . . . . ?
C3 O20 C2 C1 -165.7(3) . . . . ?
Na1 O20 C2 C1 -39.3(3) . . . . ?
O19 C1 C2 O20 60.4(4) . . . . ?
C2 O20 C3 C4 78.6(4) . . . . ?
Na1 O20 C3 C4 -49.7(3) . . . . ?
C5 O21 C4 C3 -163.1(3) . . . . ?
Na1 O21 C4 C3 -37.2(3) . . . . ?
O20 C3 C4 O21 59.0(4) . . . . ?
C4 O21 C5 C6 81.8(4) . . . . ?
Na1 O21 C5 C6 -47.3(3) . . . . ?
C7 O22 C6 C5 -164.3(3) . . . . ?
Na1 O22 C6 C5 -37.7(3) . . . . ?
O21 C5 C6 O22 58.2(4) . . . . ?
C6 O22 C7 C8 79.3(4) . . . . ?
Na1 O22 C7 C8 -50.6(3) . . . . ?
C1 O19 C8 C7 -163.2(3) . . . . ?
Na1 O19 C8 C7 -36.9(3) . . . . ?
O22 C7 C8 O19 59.6(4) . . . . ?
C16 O23 C9 C10 -164.0(3) . . . . ?
Na1 O23 C9 C10 -36.9(3) . . . . ?
C11 O24 C10 C9 79.1(4) . . . . ?
Na1 O24 C10 C9 -50.0(3) . . . . ?
O23 C9 C10 O24 59.2(4) . . . . ?
C10 O24 C11 C12 -163.9(3) . . . . ?
Na1 O24 C11 C12 -36.8(3) . . . . ?
C13 O25 C12 C11 80.1(4) . . . . ?
Na1 O25 C12 C11 -49.0(3) . . . . ?
O24 C11 C12 O25 58.6(4) . . . . ?
C12 O25 C13 C14 -164.3(3) . . . . ?
Na1 O25 C13 C14 -38.2(3) . . . . ?
C15 O26 C14 C13 78.9(4) . . . . ?
Na1 O26 C14 C13 -50.3(3) . . . . ?
O25 C13 C14 O26 60.4(4) . . . . ?
C14 O26 C15 C16 -165.0(3) . . . . ?
Na1 O26 C15 C16 -39.5(3) . . . . ?
C9 O23 C16 C15 80.5(4) . . . . ?
Na1 O23 C16 C15 -48.5(3) . . . . ?
O26 C15 C16 O23 59.2(4) . . . . ?
